data_4132166
loop_
_publ_author_name
'Hartrampf, Nina'
'Winter, Nils'
'Pupo, Gabriele'
'Stoltz, Brian M.'
'Trauner, Dirk'

_publ_section_title
;
 Total Synthesis of the Norhasubanan Alkaloid Stephadiamine.
;
_journal_issue 28
_journal_name_full 'Journal of the American Chemical Society'
_journal_page_first 8675
_journal_page_last 8680
_journal_paper_doi 10.1021/jacs.8b01918
_journal_volume 140
_journal_year 2018
_chemical_formula_moiety 'C20 H22 N2 O5'
_chemical_formula_sum 'C20 H22 N2 O5'
_chemical_formula_weight 370.39
_chemical_name_common nv723
_space_group_crystal_system orthorhombic
_space_group_IT_number 61
_space_group_name_Hall '-P 2ac 2ab'
_space_group_name_H-M_alt 'P b c a'
_atom_sites_solution_hydrogens mixed
_audit_block_code C20H22N2O5_uv258_trauner
_audit_creation_method 'APEX3 v2015.9-RC7'
_audit_update_record 18-May-16
_cell_angle_alpha 90
_cell_angle_beta 90
_cell_angle_gamma 90
_cell_formula_units_Z 8
_cell_length_a 8.2294(10)
_cell_length_b 18.282(2)
_cell_length_c 22.361(3)
_cell_measurement_reflns_used 9984
_cell_measurement_temperature 100.(2)
_cell_measurement_theta_max 28.2827
_cell_measurement_theta_min 2.8632
_cell_volume 3364.2(7)
_computing_cell_refinement 'SAINT V8.35A (Bruker AXS Inc., 2015)'
_computing_data_collection 'APEX3 (Bruker AXS Inc., 2015)'
_computing_data_reduction 'SAINT V8.35A (Bruker AXS Inc., 2015)'
_computing_molecular_graphics 'shelXle (C.B. Huebschle, rev 740)'
_computing_structure_refinement 'SHELXL-2014/7 (Sheldrick, 2014)'
_computing_structure_solution 'XT, VERSION 2014/4'
_diffrn_ambient_temperature 100.(2)
_diffrn_detector_area_resol_mean 7.4074
_diffrn_measured_fraction_theta_full 0.993
_diffrn_measured_fraction_theta_max 0.991
_diffrn_measurement_device 'fixed-chi three-circle diffractometer'
_diffrn_measurement_device_type 'Bruker D8 Venture TXS'
_diffrn_measurement_method 'mix of phi and omega scans'
_diffrn_radiation_monochromator 'focusing mirrors'
_diffrn_radiation_type MoK\a
_diffrn_radiation_wavelength 0.71073
_diffrn_reflns_av_R_equivalents 0.0535
_diffrn_reflns_av_unetI/netI 0.0213
_diffrn_reflns_Laue_measured_fraction_full 0.993
_diffrn_reflns_Laue_measured_fraction_max 0.991
_diffrn_reflns_limit_h_max 9
_diffrn_reflns_limit_h_min -10
_diffrn_reflns_limit_k_max 22
_diffrn_reflns_limit_k_min -22
_diffrn_reflns_limit_l_max 27
_diffrn_reflns_limit_l_min -27
_diffrn_reflns_number 51771
_diffrn_reflns_point_group_measured_fraction_full 0.993
_diffrn_reflns_point_group_measured_fraction_max 0.991
_diffrn_reflns_theta_full 25.242
_diffrn_reflns_theta_max 26.369
_diffrn_reflns_theta_min 3.270
_diffrn_source 'rotating anode (TXS)'
_diffrn_source_current 50
_diffrn_source_power 2.5
_diffrn_source_type 'Bruker TXS'
_diffrn_source_voltage 50
_exptl_absorpt_coefficient_mu 0.106
_exptl_absorpt_correction_T_max 0.9593
_exptl_absorpt_correction_T_min 0.9099
_exptl_absorpt_correction_type multi-scan
_exptl_absorpt_process_details
;
SADABS-2014/5 - Bruker AXS area detector scaling and absorption correction
;
_exptl_crystal_colour colourless
_exptl_crystal_density_diffrn 1.463
_exptl_crystal_density_method 'not measured'
_exptl_crystal_description platelet
_exptl_crystal_F_000 1568
_exptl_crystal_size_max 0.100
_exptl_crystal_size_mid 0.080
_exptl_crystal_size_min 0.030
_refine_diff_density_max 0.333
_refine_diff_density_min -0.225
_refine_diff_density_rms 0.051
_refine_ls_extinction_method none
_refine_ls_goodness_of_fit_ref 1.050
_refine_ls_hydrogen_treatment mixed
_refine_ls_matrix_type full
_refine_ls_number_parameters 251
_refine_ls_number_reflns 3416
_refine_ls_number_restraints 0
_refine_ls_restrained_S_all 1.050
_refine_ls_R_factor_all 0.0575
_refine_ls_R_factor_gt 0.0470
_refine_ls_shift/su_max 0.000
_refine_ls_shift/su_mean 0.000
_refine_ls_structure_factor_coef Fsqd
_refine_ls_weighting_details 'w=1/[\s^2^(Fo^2^)+(0.0602P)^2^+3.2537P] where P=(Fo^2^+2Fc^2^)/3'
_refine_ls_weighting_scheme calc
_refine_ls_wR_factor_gt 0.1224
_refine_ls_wR_factor_ref 0.1303
_reflns_Friedel_coverage 0.000
_reflns_number_gt 2881
_reflns_number_total 3416
_reflns_threshold_expression 'I > 2\s(I)'
_cod_data_source_file ja8b01918_si_002.cif
_cod_data_source_block uv258
_cod_depositor_comments
;
The following automatic conversions were performed:

data item '_exptl_absorpt_correction_type' value 'Multi-Scan' was
changed to 'multi-scan' in accordance with the
/home/saulius/struct/COD-crude-data/automatic-downloads/DataCite-retrospective/ACS/depositions/lib/dictionaries/cif_core.dic
dictionary named 'cif_core.dic' version 2.4.2 last updated on
2011-04-26.

Automatic conversion script
Id: cif_fix_values 6909 2019-04-08 15:41:33Z antanas 
;
_cod_database_code 4132166
_shelx_estimated_absorpt_t_min 0.989
_shelx_estimated_absorpt_t_max 0.997
_shelx_space_group_comment
;
The symmetry employed for this shelxl refinement is uniquely defined
by the following loop, which should always be used as a source of
symmetry information in preference to the above space-group names.
They are only intended as comments.
;

loop_
_space_group_symop_operation_xyz
'x, y, z'
'-x+1/2, -y, z+1/2'
'-x, y+1/2, -z+1/2'
'x+1/2, -y+1/2, -z'
'-x, -y, -z'
'x-1/2, y, -z-1/2'
'x, -y-1/2, z-1/2'
'-x-1/2, y-1/2, z'

loop_
_atom_site_label
_atom_site_type_symbol
_atom_site_fract_x
_atom_site_fract_y
_atom_site_fract_z
_atom_site_U_iso_or_equiv
_atom_site_adp_type
_atom_site_occupancy
_atom_site_site_symmetry_order
_atom_site_calc_flag
_atom_site_refinement_flags_posn
_atom_site_refinement_flags_adp
O1 O 0.6936(2) 0.75458(8) 0.48264(7) 0.0368(4) Uani 1 1 d . .
O2 O 0.6233(2) 0.70531(9) 0.57094(7) 0.0389(4) Uani 1 1 d . .
O3 O 0.33378(16) 0.49388(8) 0.44044(6) 0.0243(3) Uani 1 1 d . .
O4 O 0.87524(16) 0.37817(7) 0.37425(6) 0.0223(3) Uani 1 1 d . .
O5 O 0.94001(18) 0.31124(7) 0.26915(6) 0.0289(3) Uani 1 1 d . .
N1 N 0.6948(2) 0.63445(9) 0.49062(7) 0.0250(4) Uani 1 1 d . .
H1 H 0.685(3) 0.5925(15) 0.5128(12) 0.049(8) Uiso 1 1 d . .
N2 N 0.49566(19) 0.58300(8) 0.40188(7) 0.0211(3) Uani 1 1 d . .
C1 C 0.6658(2) 0.69647(11) 0.51958(9) 0.0290(5) Uani 1 1 d . .
C2 C 0.7468(3) 0.72800(11) 0.42535(9) 0.0299(5) Uani 1 1 d . .
H2A H 0.8541 0.7490 0.4150 0.036 Uiso 1 1 calc R U
H2B H 0.6680 0.7418 0.3939 0.036 Uiso 1 1 calc R U
C3 C 0.7585(2) 0.64412(10) 0.43053(8) 0.0228(4) Uani 1 1 d . .
C4 C 0.6628(2) 0.59689(10) 0.38274(8) 0.0192(4) Uani 1 1 d . .
C5 C 0.4669(2) 0.51484(10) 0.42145(7) 0.0193(4) Uani 1 1 d . .
C6 C 0.6179(2) 0.46970(10) 0.41623(8) 0.0202(4) Uani 1 1 d . .
H6A H 0.5967 0.4253 0.3922 0.024 Uiso 1 1 calc R U
H6B H 0.6563 0.4546 0.4563 0.024 Uiso 1 1 calc R U
C7 C 0.7469(2) 0.51855(10) 0.38509(8) 0.0183(4) Uani 1 1 d . .
C8 C 0.9040(2) 0.53098(11) 0.42293(8) 0.0235(4) Uani 1 1 d . .
H8A H 0.8898 0.5119 0.4640 0.028 Uiso 1 1 calc R U
H8B H 0.9982 0.5063 0.4043 0.028 Uiso 1 1 calc R U
C9 C 0.9287(2) 0.61372(11) 0.42381(9) 0.0268(4) Uani 1 1 d . .
H9A H 0.9982 0.6285 0.4579 0.032 Uiso 1 1 calc R U
H9B H 0.9793 0.6308 0.3862 0.032 Uiso 1 1 calc R U
C10 C 0.7884(2) 0.48603(10) 0.32396(8) 0.0188(4) Uani 1 1 d . .
C11 C 0.8535(2) 0.41569(10) 0.32137(8) 0.0204(4) Uani 1 1 d . .
C12 C 0.8848(2) 0.38166(10) 0.26610(8) 0.0233(4) Uani 1 1 d . .
C13 C 0.8552(2) 0.41865(11) 0.21369(8) 0.0261(4) Uani 1 1 d . .
H13 H 0.8762 0.3961 0.1762 0.031 Uiso 1 1 calc R U
C14 C 0.7937(2) 0.49008(11) 0.21618(8) 0.0263(4) Uani 1 1 d . .
H14 H 0.7737 0.5158 0.1800 0.032 Uiso 1 1 calc R U
C15 C 0.7616(2) 0.52385(10) 0.27027(8) 0.0226(4) Uani 1 1 d . .
C16 C 0.7025(2) 0.59890(11) 0.27231(8) 0.0262(4) Uani 1 1 d . .
H16 H 0.6927 0.6248 0.2357 0.031 Uiso 1 1 calc R U
C17 C 0.6617(2) 0.63323(11) 0.32234(8) 0.0255(4) Uani 1 1 d . .
H17 H 0.6303 0.6831 0.3200 0.031 Uiso 1 1 calc R U
C18 C 0.3740(2) 0.64041(11) 0.40483(10) 0.0289(4) Uani 1 1 d . .
H18A H 0.2699 0.6195 0.4175 0.043 Uiso 1 1 calc R U
H18B H 0.3615 0.6628 0.3653 0.043 Uiso 1 1 calc R U
H18C H 0.4083 0.6777 0.4337 0.043 Uiso 1 1 calc R U
C19 C 1.0400(2) 0.35729(11) 0.38798(9) 0.0269(4) Uani 1 1 d . .
H19A H 1.0440 0.3357 0.4281 0.040 Uiso 1 1 calc R U
H19B H 1.1101 0.4006 0.3866 0.040 Uiso 1 1 calc R U
H19C H 1.0778 0.3214 0.3586 0.040 Uiso 1 1 calc R U
C20 C 0.9892(3) 0.27823(12) 0.21377(10) 0.0332(5) Uani 1 1 d . .
H20A H 1.0360 0.2299 0.2217 0.050 Uiso 1 1 calc R U
H20B H 1.0705 0.3092 0.1943 0.050 Uiso 1 1 calc R U
H20C H 0.8945 0.2730 0.1875 0.050 Uiso 1 1 calc R U

loop_
_atom_site_aniso_label
_atom_site_aniso_U_11
_atom_site_aniso_U_22
_atom_site_aniso_U_33
_atom_site_aniso_U_23
_atom_site_aniso_U_13
_atom_site_aniso_U_12
O1 0.0451(9) 0.0306(8) 0.0346(8) -0.0041(7) -0.0024(7) 0.0058(7)
O2 0.0402(9) 0.0493(10) 0.0273(8) -0.0101(7) -0.0016(7) 0.0145(8)
O3 0.0207(7) 0.0310(7) 0.0213(6) 0.0003(5) 0.0034(5) -0.0048(6)
O4 0.0219(7) 0.0246(7) 0.0205(6) 0.0052(5) -0.0008(5) 0.0027(5)
O5 0.0360(8) 0.0240(7) 0.0266(7) -0.0028(6) 0.0028(6) 0.0053(6)
N1 0.0278(9) 0.0268(9) 0.0205(8) -0.0018(7) -0.0012(7) -0.0010(7)
N2 0.0163(7) 0.0231(8) 0.0240(8) -0.0014(6) 0.0011(6) -0.0009(6)
C1 0.0237(10) 0.0343(11) 0.0290(10) -0.0039(9) -0.0061(8) 0.0070(8)
C2 0.0337(11) 0.0255(10) 0.0305(10) -0.0012(8) -0.0011(9) -0.0019(9)
C3 0.0210(9) 0.0241(9) 0.0232(9) 0.0012(7) -0.0003(7) -0.0042(7)
C4 0.0185(9) 0.0210(9) 0.0180(8) 0.0008(7) 0.0018(7) -0.0009(7)
C5 0.0199(9) 0.0256(9) 0.0123(7) -0.0014(7) -0.0006(6) -0.0032(7)
C6 0.0220(9) 0.0243(9) 0.0143(8) 0.0025(7) 0.0016(7) -0.0017(7)
C7 0.0175(9) 0.0211(9) 0.0162(8) 0.0024(7) 0.0007(7) -0.0006(7)
C8 0.0209(9) 0.0281(10) 0.0215(9) -0.0008(7) -0.0043(7) 0.0011(8)
C9 0.0200(10) 0.0307(11) 0.0297(10) -0.0024(8) -0.0009(8) -0.0020(8)
C10 0.0158(8) 0.0236(9) 0.0169(8) 0.0016(7) 0.0013(7) -0.0025(7)
C11 0.0185(9) 0.0242(9) 0.0186(8) 0.0029(7) 0.0004(7) -0.0013(7)
C12 0.0223(9) 0.0230(9) 0.0247(9) 0.0002(7) 0.0013(7) -0.0002(7)
C13 0.0279(10) 0.0321(10) 0.0184(9) -0.0027(8) 0.0058(8) -0.0019(8)
C14 0.0271(10) 0.0329(11) 0.0188(9) 0.0065(8) 0.0025(7) -0.0005(8)
C15 0.0194(9) 0.0277(10) 0.0206(9) 0.0038(7) 0.0027(7) -0.0001(7)
C16 0.0295(10) 0.0289(10) 0.0201(9) 0.0080(8) 0.0012(8) 0.0011(8)
C17 0.0304(10) 0.0225(9) 0.0237(9) 0.0050(8) 0.0007(8) 0.0034(8)
C18 0.0201(10) 0.0274(10) 0.0392(11) -0.0035(9) 0.0012(8) 0.0033(8)
C19 0.0229(10) 0.0306(10) 0.0272(10) 0.0032(8) -0.0038(8) 0.0049(8)
C20 0.0419(13) 0.0281(10) 0.0295(11) -0.0067(8) 0.0047(9) 0.0046(9)

loop_
_atom_type_symbol
_atom_type_description
_atom_type_scat_dispersion_real
_atom_type_scat_dispersion_imag
_atom_type_scat_source
C C 0.0033 0.0016 'International Tables Vol C Tables 4.2.6.8 and 6.1.1.4'
H H 0.0000 0.0000 'International Tables Vol C Tables 4.2.6.8 and 6.1.1.4'
N N 0.0061 0.0033 'International Tables Vol C Tables 4.2.6.8 and 6.1.1.4'
O O 0.0106 0.0060 'International Tables Vol C Tables 4.2.6.8 and 6.1.1.4'

loop_
_geom_angle_atom_site_label_1
_geom_angle_atom_site_label_2
_geom_angle_atom_site_label_3
_geom_angle
C1 O1 C2 109.10(16)
C11 O4 C19 115.87(14)
C12 O5 C20 116.51(15)
C1 N1 C3 114.33(17)
C1 N1 H1 115.7(17)
C3 N1 H1 129.4(17)
C5 N2 C18 122.31(16)
C5 N2 C4 115.01(15)
C18 N2 C4 122.44(15)
O2 C1 N1 128.9(2)
O2 C1 O1 121.23(19)
N1 C1 O1 109.85(18)
O1 C2 C3 106.76(16)
O1 C2 H2A 110.4
C3 C2 H2A 110.4
O1 C2 H2B 110.4
C3 C2 H2B 110.4
H2A C2 H2B 108.6
N1 C3 C9 112.40(16)
N1 C3 C2 99.67(15)
C9 C3 C2 114.56(16)
N1 C3 C4 112.21(15)
C9 C3 C4 101.14(15)
C2 C3 C4 117.44(16)
N2 C4 C17 109.50(15)
N2 C4 C3 111.40(14)
C17 C4 C3 111.57(15)
N2 C4 C7 104.08(14)
C17 C4 C7 115.43(15)
C3 C4 C7 104.59(14)
O3 C5 N2 123.82(18)
O3 C5 C6 126.30(17)
N2 C5 C6 109.88(15)
C5 C6 C7 106.61(15)
C5 C6 H6A 110.4
C7 C6 H6A 110.4
C5 C6 H6B 110.4
C7 C6 H6B 110.4
H6A C6 H6B 108.6
C10 C7 C6 109.27(14)
C10 C7 C8 110.85(15)
C6 C7 C8 114.01(14)
C10 C7 C4 114.67(14)
C6 C7 C4 103.59(14)
C8 C7 C4 104.30(14)
C9 C8 C7 105.16(15)
C9 C8 H8A 110.7
C7 C8 H8A 110.7
C9 C8 H8B 110.7
C7 C8 H8B 110.7
H8A C8 H8B 108.8
C3 C9 C8 103.99(16)
C3 C9 H9A 111.0
C8 C9 H9A 111.0
C3 C9 H9B 111.0
C8 C9 H9B 111.0
H9A C9 H9B 109.0
C11 C10 C15 118.66(16)
C11 C10 C7 118.78(15)
C15 C10 C7 122.55(16)
O4 C11 C10 118.24(16)
O4 C11 C12 120.63(17)
C10 C11 C12 120.96(17)
O5 C12 C13 124.38(17)
O5 C12 C11 115.68(16)
C13 C12 C11 119.91(18)
C12 C13 C14 119.23(18)
C12 C13 H13 120.4
C14 C13 H13 120.4
C15 C14 C13 121.30(17)
C15 C14 H14 119.3
C13 C14 H14 119.3
C14 C15 C10 119.87(17)
C14 C15 C16 120.77(17)
C10 C15 C16 119.35(17)
C17 C16 C15 123.84(17)
C17 C16 H16 118.1
C15 C16 H16 118.1
C16 C17 C4 123.14(17)
C16 C17 H17 118.4
C4 C17 H17 118.4
N2 C18 H18A 109.5
N2 C18 H18B 109.5
H18A C18 H18B 109.5
N2 C18 H18C 109.5
H18A C18 H18C 109.5
H18B C18 H18C 109.5
O4 C19 H19A 109.5
O4 C19 H19B 109.5
H19A C19 H19B 109.5
O4 C19 H19C 109.5
H19A C19 H19C 109.5
H19B C19 H19C 109.5
O5 C20 H20A 109.5
O5 C20 H20B 109.5
H20A C20 H20B 109.5
O5 C20 H20C 109.5
H20A C20 H20C 109.5
H20B C20 H20C 109.5

loop_
_geom_bond_atom_site_label_1
_geom_bond_atom_site_label_2
_geom_bond_distance
O1 C1 1.365(3)
O1 C2 1.438(2)
O2 C1 1.211(3)
O3 C5 1.236(2)
O4 C11 1.379(2)
O4 C19 1.441(2)
O5 C12 1.367(2)
O5 C20 1.436(2)
N1 C1 1.327(3)
N1 C3 1.453(2)
N1 H1 0.92(3)
N2 C5 1.342(2)
N2 C18 1.452(2)
N2 C4 1.463(2)
C2 C3 1.541(3)
C2 H2A 0.9900
C2 H2B 0.9900
C3 C9 1.514(3)
C3 C4 1.584(3)
C4 C17 1.505(2)
C4 C7 1.592(2)
C5 C6 1.496(3)
C6 C7 1.552(2)
C6 H6A 0.9900
C6 H6B 0.9900
C7 C10 1.529(2)
C7 C8 1.562(2)
C8 C9 1.526(3)
C8 H8A 0.9900
C8 H8B 0.9900
C9 H9A 0.9900
C9 H9B 0.9900
C10 C11 1.394(3)
C10 C15 1.403(2)
C11 C12 1.407(3)
C12 C13 1.375(3)
C13 C14 1.402(3)
C13 H13 0.9500
C14 C15 1.383(3)
C14 H14 0.9500
C15 C16 1.456(3)
C16 C17 1.326(3)
C16 H16 0.9500
C17 H17 0.9500
C18 H18A 0.9800
C18 H18B 0.9800
C18 H18C 0.9800
C19 H19A 0.9800
C19 H19B 0.9800
C19 H19C 0.9800
C20 H20A 0.9800
C20 H20B 0.9800
C20 H20C 0.9800

loop_
_geom_hbond_atom_site_label_D
_geom_hbond_atom_site_label_H
_geom_hbond_atom_site_label_A
_geom_hbond_distance_DH
_geom_hbond_distance_HA
_geom_hbond_distance_DA
_geom_hbond_angle_DHA
_geom_hbond_site_symmetry_A
N1 H1 O3 0.92(3) 1.90(3) 2.817(2) 179(3) 5_666

loop_
_geom_torsion_atom_site_label_1
_geom_torsion_atom_site_label_2
_geom_torsion_atom_site_label_3
_geom_torsion_atom_site_label_4
_geom_torsion
C3 N1 C1 O2 -174.6(2)
C3 N1 C1 O1 4.3(2)
C2 O1 C1 O2 178.32(19)
C2 O1 C1 N1 -0.7(2)
C1 O1 C2 C3 -2.8(2)
C1 N1 C3 C9 116.13(19)
C1 N1 C3 C2 -5.6(2)
C1 N1 C3 C4 -130.67(17)
O1 C2 C3 N1 4.8(2)
O1 C2 C3 C9 -115.42(19)
O1 C2 C3 C4 126.13(18)
C5 N2 C4 C17 131.01(16)
C18 N2 C4 C17 -54.6(2)
C5 N2 C4 C3 -105.09(18)
C18 N2 C4 C3 69.3(2)
C5 N2 C4 C7 7.07(19)
C18 N2 C4 C7 -178.51(16)
N1 C3 C4 N2 26.8(2)
C9 C3 C4 N2 146.83(15)
C2 C3 C4 N2 -87.8(2)
N1 C3 C4 C17 149.55(16)
C9 C3 C4 C17 -90.46(18)
C2 C3 C4 C17 35.0(2)
N1 C3 C4 C7 -85.00(18)
C9 C3 C4 C7 34.99(17)
C2 C3 C4 C7 160.40(16)
C18 N2 C5 O3 4.1(3)
C4 N2 C5 O3 178.50(16)
C18 N2 C5 C6 -176.30(16)
C4 N2 C5 C6 -1.9(2)
O3 C5 C6 C7 175.23(17)
N2 C5 C6 C7 -4.39(19)
C5 C6 C7 C10 -114.51(15)
C5 C6 C7 C8 120.83(16)
C5 C6 C7 C4 8.13(17)
N2 C4 C7 C10 110.08(16)
C17 C4 C7 C10 -9.9(2)
C3 C4 C7 C10 -132.92(15)
N2 C4 C7 C6 -8.92(17)
C17 C4 C7 C6 -128.93(16)
C3 C4 C7 C6 108.09(15)
N2 C4 C7 C8 -128.50(14)
C17 C4 C7 C8 111.49(17)
C3 C4 C7 C8 -11.50(17)
C10 C7 C8 C9 107.69(17)
C6 C7 C8 C9 -128.51(17)
C4 C7 C8 C9 -16.24(18)
N1 C3 C9 C8 73.91(19)
C2 C3 C9 C8 -173.27(16)
C4 C3 C9 C8 -45.95(18)
C7 C8 C9 C3 39.59(19)
C6 C7 C10 C11 -60.4(2)
C8 C7 C10 C11 66.0(2)
C4 C7 C10 C11 -176.20(16)
C6 C7 C10 C15 118.68(19)
C8 C7 C10 C15 -114.84(19)
C4 C7 C10 C15 2.9(2)
C19 O4 C11 C10 -119.50(18)
C19 O4 C11 C12 65.2(2)
C15 C10 C11 O4 -178.20(16)
C7 C10 C11 O4 1.0(3)
C15 C10 C11 C12 -2.9(3)
C7 C10 C11 C12 176.22(16)
C20 O5 C12 C13 8.3(3)
C20 O5 C12 C11 -173.54(17)
O4 C11 C12 O5 -1.3(3)
C10 C11 C12 O5 -176.45(16)
O4 C11 C12 C13 176.90(18)
C10 C11 C12 C13 1.8(3)
O5 C12 C13 C14 177.95(18)
C11 C12 C13 C14 -0.1(3)
C12 C13 C14 C15 -0.3(3)
C13 C14 C15 C10 -0.9(3)
C13 C14 C15 C16 178.03(18)
C11 C10 C15 C14 2.5(3)
C7 C10 C15 C14 -176.63(17)
C11 C10 C15 C16 -176.45(17)
C7 C10 C15 C16 4.4(3)
C14 C15 C16 C17 176.5(2)
C10 C15 C16 C17 -4.5(3)
C15 C16 C17 C4 -3.6(3)
N2 C4 C17 C16 -106.2(2)
C3 C4 C17 C16 130.0(2)
C7 C4 C17 C16 10.8(3)
